data_2100080
loop_
_publ_author_name
'Richard E. Marsh'

_publ_section_title
;
 Space group <i>P</i>1: an update
;
_journal_issue 3
_journal_name_full 'Acta Crystallographica Section B'
_journal_page_first 359
_journal_page_last 359
_journal_paper_doi 10.1107/S0108768105009651
_journal_volume 61
_journal_year 2005
_chemical_formula_moiety 'C38 H39 N O4 P2 Mo'
_chemical_formula_sum 'C38 H39 Mo N O4 P2'
_space_group_crystal_system monoclinic
_symmetry_space_group_name_H-M 'C 1 m 1'
_audit_creation_method CRYM
_cell_angle_alpha 90
_cell_angle_beta 124.43
_cell_angle_gamma 90
_cell_formula_units_Z 2
_cell_length_a 13.7960
_cell_length_b 16.6370
_cell_length_c 9.4620
_cell_volume 1791.303
_cod_data_source_file bk0148.cif
_cod_data_source_block ROQHAG
_cod_depositor_comments
;
  Added moiety chemical formula and Z value from Marsh (2005) paper.
  The summary chemical formula is calculated from moiety formula using
  AdHocParser
  (svn://www.crystallography.net/cod-tools/trunk/Formulae/AdHocParser.yp,
  revision 1441.)

  Andrius Merkys
  2013-11-11
;
_cod_original_sg_symbol_H-M 'C m'
_cod_original_formula_sum 'not given'
_cod_database_code 2100080

loop_
_atom_site_label
_atom_site_fract_x
_atom_site_fract_y
_atom_site_fract_z
_atom_site_type_symbol
Mo1 0.85435 0.00000 0.16345 Mo
P1 0.98046 -0.10354 0.39290 P
N1 1.35790 0.00000 0.62210 N
C1 1.13740 -0.07750 0.52630 C
C3 1.31690 0.00000 0.73260 C
C4 1.18055 0.00000 0.63560 C
C5 1.15280 0.00000 0.77150 C
C6 0.85717 -0.11128 0.54870 C
C7 0.83570 -0.13700 0.66705 C
C8 0.91032 -0.19302 0.79055 C
C9 1.00370 -0.22285 0.79285 C
C10 1.02450 -0.19735 0.67230 C
C11 0.95148 -0.13983 0.55040 C
C12 0.87577 -0.24397 0.21545 C
C13 0.86647 -0.31648 0.13755 C
C14 0.96083 -0.34622 0.14085 C
C15 1.06498 -0.30318 0.22265 C
C16 1.07518 -0.23018 0.30080 C
C17 0.98023 -0.20008 0.29880 C
C30 1.42535 -0.07215 0.64370 C
C31 1.45510 -0.07480 0.51045 C
C32 1.52215 0.00000 0.52150 C
C35 0.76898 0.08518 -0.01005 C
C36 0.71270 0.00000 0.17510 C
C38 0.98075 0.00000 0.11300 C
O1 0.71820 0.13445 -0.11370 O
O2 0.62165 0.00000 0.15710 O
O4 1.04600 0.00000 0.07730 O
H1 1.17825 -0.12215 0.60380 H
H2 1.16402 -0.07502 0.45095 H
H5 1.34808 0.04702 0.80580 H
H7 1.18582 -0.04698 0.84160 H
H8 1.06935 0.00000 0.71620 H
H10 0.80698 -0.07388 0.46610 H
H11 0.77172 -0.11703 0.66435 H
H12 0.89680 -0.21025 0.87150 H
H13 1.05348 -0.26033 0.87545 H
H14 1.08705 -0.21865 0.67295 H
H15 0.81157 -0.22412 0.21230 H
H16 0.79640 -0.34525 0.08285 H
H17 0.95470 -0.39500 0.08835 H
H18 1.12875 -0.32345 0.22520 H
H19 1.14517 -0.20143 0.35440 H
H30 1.38015 -0.11945 0.63165 H
H31 1.49745 -0.07265 0.75785 H
H32 1.50223 -0.12207 0.52960 H
H33 1.38307 -0.07878 0.39665 H
H34 1.53275 0.00000 0.42850 H
H35 1.59920 0.00000 0.62880 H
